data_1523314
loop_
_publ_author_name
'Bruzzone, G.'
'Franceschi, E.'

_publ_section_title
;
 On the occurrence of M2 X intermetallic compounds (M= Ca, Sr, Ba; X= Si,
 Ge, Sn, Pb)
;
_journal_name_full 'Journal of the Less-Common Metals'
_journal_page_first 201
_journal_page_last 208
_journal_volume 57
_journal_year 1978
_chemical_formula_sum 'Pb Sr2'
_space_group_IT_number 62
_symmetry_space_group_name_Hall '-P 2ac 2n'
_symmetry_space_group_name_H-M 'P n m a'
_cell_angle_alpha 90
_cell_angle_beta 90
_cell_angle_gamma 90
_cell_formula_units_Z 4
_cell_length_a 8.445
_cell_length_b 5.391
_cell_length_c 10.139
_cell_volume 461.598
_citation_journal_id_ASTM JCOMAH
_cod_data_source_file Bruzzone_JCOMAH_1978_1704.cif
_cod_data_source_block Pb1Sr2
_cod_original_cell_volume 461.5982
_cod_original_formula_sum 'Pb1 Sr2'
_cod_database_code 1523314

loop_
_symmetry_equiv_pos_as_xyz
x,y,z
-x+1/2,-y,z+1/2
x+1/2,-y+1/2,-z+1/2
-x,y+1/2,-z
-x,-y,-z
x-1/2,y,-z-1/2
-x-1/2,y-1/2,z-1/2
x,-y-1/2,z

loop_
_atom_site_label
_atom_site_type_symbol
_atom_site_fract_x
_atom_site_fract_y
_atom_site_fract_z
_atom_site_occupancy
_atom_site_U_iso_or_equiv
Sr1 Sr 0.847 0.25 0.077 1 0.0
Sr2 Sr 0.982 0.25 0.676 1 0.0
Pb1 Pb 0.248 0.25 0.102 1 0.0
